data_4070938
loop_
_publ_author_name
'Vergnaud, J\'er\^ome'
'Grellier, Mary'
'Bouhadir, Ghenwa'
'Vendier, Laure'
'Sabo-Etienne, Sylviane'
'Bourissou, Didier'

_publ_section_title
;
 Synthesis and Reactivity of Ruthenium Arene Complexes Incorporating Novel
 Ph2PCH2CH2BR2Ligands. Easy Access to the Four-Membered Ruthenacycle
 [(p-cymene)RuCl(\kC,P-CH2CH2PPh2)]
;
_journal_issue 6
_journal_name_full Organometallics
_journal_page_first 1140
_journal_paper_doi 10.1021/om701139a
_journal_volume 27
_journal_year 2008
_chemical_compound_source 'synthesis as described'
_chemical_formula_moiety 'C32 H42 B Cl2 P Ru, C H2 Cl2'
_chemical_formula_sum 'C33 H44 B Cl4 P Ru'
_chemical_formula_weight 725.33
_chemical_name_systematic
;
 ?
;
_space_group_IT_number 61
_symmetry_cell_setting orthorhombic
_symmetry_Int_Tables_number 61
_symmetry_space_group_name_Hall '-P 2ac 2ab'
_symmetry_space_group_name_H-M 'P b c a'
_atom_sites_solution_hydrogens geom
_atom_sites_solution_primary direct
_atom_sites_solution_secondary difmap
_cell_angle_alpha 90
_cell_angle_beta 90
_cell_angle_gamma 90
_cell_formula_units_Z 8
_cell_length_a 17.312(4)
_cell_length_b 13.681(3)
_cell_length_c 28.015(6)
_cell_measurement_reflns_used 4500
_cell_measurement_temperature 110
_cell_measurement_theta_max 32.1919
_cell_measurement_theta_min 2.8717
_cell_measurement_wavelength 0.71073
_cell_volume 6635(3)
_computing_cell_refinement 'CrysAlis RED, Oxford Diffraction Ltd.'
_computing_data_collection 'CrysAlis CCD, Oxford Diffraction Ltd.'
_computing_data_reduction 'CrysAlis RED, Oxford Diffraction Ltd.'
_computing_molecular_graphics 'Ortep-3 for Windows (Farrugia, 1997)'
_computing_publication_material 'WinGX publication routines (Farrugia, 1999)'
_computing_structure_refinement 'SHELXL-97 (Sheldrick, 1997)'
_computing_structure_solution 'SIR92 (Giacovazzo et al, 1993)'
_diffrn_ambient_temperature 110
_diffrn_measured_fraction_theta_full 0.998
_diffrn_measured_fraction_theta_max 0.998
_diffrn_measurement_device_type 'Oxford-Diffraction XCALIBUR'
_diffrn_measurement_method \w-\f
_diffrn_radiation_monochromator graphite
_diffrn_radiation_source 'fine-focus sealed tube'
_diffrn_radiation_type MoK\a
_diffrn_reflns_av_R_equivalents 0.1356
_diffrn_reflns_av_unetI/netI 0.1497
_diffrn_reflns_limit_h_max 14
_diffrn_reflns_limit_h_min -21
_diffrn_reflns_limit_k_max 17
_diffrn_reflns_limit_k_min -17
_diffrn_reflns_limit_l_max 32
_diffrn_reflns_limit_l_min -35
_diffrn_reflns_number 41322
_diffrn_reflns_theta_full 26.37
_diffrn_reflns_theta_max 26.37
_diffrn_reflns_theta_min 2.88
_diffrn_standards_decay_% 0
_diffrn_standards_interval_count 0
_diffrn_standards_interval_time 0
_diffrn_standards_number 0
_exptl_absorpt_coefficient_mu 0.865
_exptl_absorpt_correction_T_max 0.9884
_exptl_absorpt_correction_T_min 0.9768
_exptl_absorpt_correction_type multi-scan
_exptl_absorpt_process_details
;
        [c.f. r.h. blessing, acta cryst. (1995), a51, 33-38]
;
_exptl_crystal_colour 'yellow orange'
_exptl_crystal_density_diffrn 1.452
_exptl_crystal_density_method 'not measured'
_exptl_crystal_description platelet
_exptl_crystal_F_000 2992
_exptl_crystal_size_max 0.2
_exptl_crystal_size_mid 0.1
_exptl_crystal_size_min 0.025
_refine_diff_density_max 2.334
_refine_diff_density_min -0.815
_refine_diff_density_rms 0.129
_refine_ls_extinction_method none
_refine_ls_goodness_of_fit_ref 1.119
_refine_ls_hydrogen_treatment constr
_refine_ls_matrix_type full
_refine_ls_number_parameters 298
_refine_ls_number_reflns 6774
_refine_ls_number_restraints 6
_refine_ls_restrained_S_all 1.118
_refine_ls_R_factor_all 0.1549
_refine_ls_R_factor_gt 0.0766
_refine_ls_shift/su_max 0.001
_refine_ls_shift/su_mean 0
_refine_ls_structure_factor_coef Fsqd
_refine_ls_weighting_details 'calc w=1/[\s^2^(Fo^2^)+(0.0453P)^2^+0.0000P] where P=(Fo^2^+2Fc^2^)/3'
_refine_ls_weighting_scheme calc
_refine_ls_wR_factor_gt 0.13
_refine_ls_wR_factor_ref 0.1551
_reflns_number_gt 4118
_reflns_number_total 6774
_reflns_threshold_expression >2\s(I)
_cod_data_source_file om701139a-file001.cif
_cod_data_source_block pbca
_cod_database_code 4070938

loop_
_symmetry_equiv_pos_as_xyz
'x, y, z'
'-x+1/2, -y, z+1/2'
'x+1/2, -y+1/2, -z'
'-x, y+1/2, -z+1/2'
'-x, -y, -z'
'x-1/2, y, -z-1/2'
'-x-1/2, y-1/2, z'
'x, -y-1/2, z-1/2'

loop_
_atom_site_label
_atom_site_type_symbol
_atom_site_fract_x
_atom_site_fract_y
_atom_site_fract_z
_atom_site_U_iso_or_equiv
_atom_site_adp_type
_atom_site_occupancy
_atom_site_symmetry_multiplicity
_atom_site_calc_flag
_atom_site_refinement_flags
C1 C 0.1767(4) 0.3856(5) 0.7233(3) 0.0125(17) Uani 1 1 d .
H1A H 0.1986 0.3338 0.7426 0.015 Uiso 1 1 calc R
H1B H 0.2189 0.418 0.7069 0.015 Uiso 1 1 calc R
C2 C 0.1379(4) 0.4594(5) 0.7564(3) 0.0152(18) Uani 1 1 d .
H2A H 0.0903 0.4302 0.7678 0.018 Uiso 1 1 calc R
H2B H 0.1237 0.5157 0.7373 0.018 Uiso 1 1 calc R
C3 C 0.2595(4) 0.4549(5) 0.8213(3) 0.0162(18) Uani 1 1 d .
H3 H 0.2747 0.3975 0.8025 0.019 Uiso 1 1 calc R
C4 C 0.2463(4) 0.4241(5) 0.8734(3) 0.0218(19) Uani 1 1 d .
H4A H 0.2955 0.4042 0.8869 0.026 Uiso 1 1 calc R
H4B H 0.2125 0.3676 0.8738 0.026 Uiso 1 1 calc R
C5 C 0.2109(5) 0.5040(6) 0.9057(3) 0.024(2) Uani 1 1 d .
H5A H 0.1944 0.4745 0.9355 0.028 Uiso 1 1 calc R
H5B H 0.2504 0.552 0.9132 0.028 Uiso 1 1 calc R
C6 C 0.1417(4) 0.5561(6) 0.8825(3) 0.024(2) Uani 1 1 d .
H6A H 0.0974 0.5128 0.8838 0.029 Uiso 1 1 calc R
H6B H 0.1294 0.6136 0.9014 0.029 Uiso 1 1 calc R
C7 C 0.1539(4) 0.5878(5) 0.8306(3) 0.0137(18) Uani 1 1 d .
H7 H 0.1046 0.6103 0.8173 0.016 Uiso 1 1 calc R
C8 C 0.2153(4) 0.6682(6) 0.8235(3) 0.0200(19) Uani 1 1 d .
H8A H 0.2125 0.6909 0.7908 0.024 Uiso 1 1 calc R
H8B H 0.2023 0.7229 0.844 0.024 Uiso 1 1 calc R
C9 C 0.2992(4) 0.6377(6) 0.8340(3) 0.021(2) Uani 1 1 d .
H9A H 0.3336 0.686 0.8203 0.025 Uiso 1 1 calc R
H9B H 0.307 0.6381 0.8683 0.025 Uiso 1 1 calc R
C10 C 0.3211(4) 0.5373(6) 0.8147(3) 0.0190(19) Uani 1 1 d .
H10A H 0.3685 0.5167 0.8303 0.023 Uiso 1 1 calc R
H10B H 0.3321 0.5437 0.7809 0.023 Uiso 1 1 calc R
C11 C 0.0744(4) 0.4313(5) 0.6434(3) 0.0107(17) Uani 1 1 d .
C12 C 0.1164(4) 0.5173(5) 0.6366(3) 0.0137(18) Uani 1 1 d .
H12 H 0.1632 0.5251 0.6524 0.016 Uiso 1 1 calc R
C13 C 0.0909(4) 0.5899(6) 0.6075(3) 0.0192(19) Uani 1 1 d .
H13 H 0.1202 0.6464 0.6034 0.023 Uiso 1 1 calc R
C14 C 0.0205(4) 0.5792(6) 0.5838(3) 0.022(2) Uani 1 1 d .
H14 H 0.0023 0.629 0.5642 0.026 Uiso 1 1 calc R
C15 C -0.0219(5) 0.4954(6) 0.5894(3) 0.022(2) Uani 1 1 d .
H15 H -0.0683 0.4882 0.5731 0.027 Uiso 1 1 calc R
C16 C 0.0036(4) 0.4221(5) 0.6188(3) 0.0147(18) Uani 1 1 d .
H16 H -0.026 0.3659 0.6225 0.018 Uiso 1 1 calc R
C17 C 0.0328(4) 0.2876(6) 0.7156(3) 0.0146(7) Uani 1 1 d .
C18 C -0.0326(4) 0.3436(5) 0.7247(3) 0.0146(7) Uani 1 1 d .
H18 H -0.0406 0.4016 0.7081 0.017 Uiso 1 1 calc R
C19 C -0.0858(4) 0.3127(5) 0.7586(3) 0.0146(7) Uani 1 1 d .
H19 H -0.1302 0.3494 0.7641 0.017 Uiso 1 1 calc R
C20 C -0.0734(4) 0.2285(5) 0.7839(3) 0.0146(7) Uani 1 1 d .
H20 H -0.1087 0.209 0.807 0.017 Uiso 1 1 calc R
C21 C -0.0089(4) 0.1726(5) 0.7752(3) 0.0146(7) Uani 1 1 d .
H21 H -0.0009 0.1155 0.7925 0.017 Uiso 1 1 calc R
C22 C 0.0444(4) 0.2007(5) 0.7408(3) 0.0146(7) Uani 1 1 d .
H22 H 0.0874 0.162 0.7346 0.017 Uiso 1 1 calc R
C23 C 0.0753(4) 0.0052(6) 0.6549(3) 0.0201(19) Uani 1 1 d .
H23A H 0.1155 -0.0027 0.6781 0.03 Uiso 1 1 calc R
H23B H 0.0648 -0.0566 0.64 0.03 Uiso 1 1 calc R
H23C H 0.0294 0.0288 0.6703 0.03 Uiso 1 1 calc R
C24 C 0.1004(4) 0.0766(5) 0.6181(3) 0.0153(7) Uani 1 1 d .
C25 C 0.1736(4) 0.0644(5) 0.5947(3) 0.0153(7) Uani 1 1 d .
H25 H 0.2035 0.0099 0.6021 0.018 Uiso 1 1 calc R
C26 C 0.2009(4) 0.1303(5) 0.5620(3) 0.0153(7) Uani 1 1 d .
H26 H 0.2483 0.1192 0.5475 0.018 Uiso 1 1 calc R
C27 C 0.1576(4) 0.2162(6) 0.5498(3) 0.0153(7) Uani 1 1 d .
C28 C 0.0842(4) 0.2271(5) 0.5709(3) 0.0153(7) Uani 1 1 d .
H28 H 0.0534 0.2801 0.5625 0.018 Uiso 1 1 calc R
C29 C 0.0568(4) 0.1591(5) 0.6046(3) 0.0153(7) Uani 1 1 d .
H29 H 0.0085 0.1689 0.6183 0.018 Uiso 1 1 calc R
C30 C 0.1920(4) 0.2910(6) 0.5157(3) 0.024(2) Uani 1 1 d .
H30 H 0.2464 0.2996 0.5245 0.029 Uiso 1 1 calc R
C31 C 0.1902(5) 0.2483(6) 0.4654(3) 0.0346(17) Uani 1 1 d .
H31A H 0.2204 0.1895 0.4645 0.052 Uiso 1 1 calc R
H31B H 0.2112 0.2949 0.4433 0.052 Uiso 1 1 calc R
H31C H 0.1378 0.2336 0.4567 0.052 Uiso 1 1 calc R
C32 C 0.1548(5) 0.3903(6) 0.5171(3) 0.0346(17) Uani 1 1 d .
H32A H 0.156 0.4151 0.5491 0.052 Uiso 1 1 calc R
H32B H 0.1021 0.3852 0.5066 0.052 Uiso 1 1 calc R
H32C H 0.1823 0.4341 0.4964 0.052 Uiso 1 1 calc R
P1 P 0.11297(10) 0.33016(14) 0.67812(7) 0.0108(4) Uani 1 1 d .
Cl1 Cl 0.22922(10) 0.14412(13) 0.69815(7) 0.0145(4) Uani 1 1 d .
Cl2 Cl 0.27765(10) 0.32029(13) 0.62326(7) 0.0166(4) Uani 1 1 d .
Ru1 Ru 0.16869(3) 0.21106(4) 0.62834(2) 0.01025(16) Uani 1 1 d .
B1 B 0.1834(5) 0.4974(6) 0.8009(3) 0.013(2) Uani 1 1 d U
C40A C 0.9093(5) 0.3661(8) -0.0205(4) 0.053(3) Uani 1 1 d .
H40A H 0.8744 0.3654 -0.0475 0.064 Uiso 1 1 calc R
H40B H 0.8933 0.4183 0.0008 0.064 Uiso 1 1 calc R
Cl3A Cl 0.90355(14) 0.2535(2) 0.00979(10) 0.0522(8) Uani 1 1 d .
Cl4A Cl 1.00369(17) 0.3888(3) -0.04051(12) 0.0817(11) Uani 1 1 d .

loop_
_atom_site_aniso_label
_atom_site_aniso_U_11
_atom_site_aniso_U_22
_atom_site_aniso_U_33
_atom_site_aniso_U_23
_atom_site_aniso_U_13
_atom_site_aniso_U_12
C1 0.008(4) 0.013(4) 0.017(4) 0.001(3) -0.003(3) 0.003(3)
C2 0.015(4) 0.015(4) 0.016(5) -0.004(3) -0.005(3) -0.001(3)
C3 0.021(4) 0.011(4) 0.017(5) -0.008(4) -0.004(4) 0.007(3)
C4 0.023(4) 0.019(4) 0.024(5) 0.003(4) -0.011(4) 0.000(4)
C5 0.037(5) 0.022(5) 0.012(5) 0.002(4) 0.002(4) 0.003(4)
C6 0.021(4) 0.020(5) 0.031(6) -0.003(4) 0.007(4) 0.001(4)
C7 0.007(4) 0.017(4) 0.018(5) -0.005(3) -0.001(3) 0.001(3)
C8 0.024(4) 0.018(5) 0.018(5) -0.005(4) 0.000(4) 0.006(4)
C9 0.023(4) 0.019(5) 0.021(5) -0.002(4) 0.002(4) -0.007(4)
C10 0.012(4) 0.032(5) 0.013(5) 0.004(4) -0.003(4) 0.006(4)
C11 0.012(4) 0.013(4) 0.007(4) 0.003(3) 0.001(3) 0.006(3)
C12 0.013(4) 0.014(4) 0.014(5) 0.000(3) 0.000(3) 0.000(3)
C13 0.026(5) 0.016(5) 0.016(5) 0.000(4) 0.003(4) -0.007(4)
C14 0.019(4) 0.024(5) 0.023(5) 0.008(4) 0.003(4) 0.012(4)
C15 0.021(4) 0.026(5) 0.020(5) 0.003(4) -0.006(4) 0.006(4)
C16 0.010(4) 0.013(4) 0.021(5) 0.001(3) 0.001(4) 0.001(3)
C17 0.0146(16) 0.0152(19) 0.0139(18) 0.0005(14) 0.0006(13) -0.0025(14)
C18 0.0146(16) 0.0152(19) 0.0139(18) 0.0005(14) 0.0006(13) -0.0025(14)
C19 0.0146(16) 0.0152(19) 0.0139(18) 0.0005(14) 0.0006(13) -0.0025(14)
C20 0.0146(16) 0.0152(19) 0.0139(18) 0.0005(14) 0.0006(13) -0.0025(14)
C21 0.0146(16) 0.0152(19) 0.0139(18) 0.0005(14) 0.0006(13) -0.0025(14)
C22 0.0146(16) 0.0152(19) 0.0139(18) 0.0005(14) 0.0006(13) -0.0025(14)
C23 0.019(4) 0.021(5) 0.021(5) -0.002(4) 0.000(4) -0.002(4)
C24 0.0157(16) 0.0153(18) 0.0150(19) -0.0043(14) -0.0037(15) -0.0001(14)
C25 0.0157(16) 0.0153(18) 0.0150(19) -0.0043(14) -0.0037(15) -0.0001(14)
C26 0.0157(16) 0.0153(18) 0.0150(19) -0.0043(14) -0.0037(15) -0.0001(14)
C27 0.0157(16) 0.0153(18) 0.0150(19) -0.0043(14) -0.0037(15) -0.0001(14)
C28 0.0157(16) 0.0153(18) 0.0150(19) -0.0043(14) -0.0037(15) -0.0001(14)
C29 0.0157(16) 0.0153(18) 0.0150(19) -0.0043(14) -0.0037(15) -0.0001(14)
C30 0.034(5) 0.023(5) 0.014(5) -0.003(4) 0.004(4) 0.001(4)
C31 0.060(5) 0.019(4) 0.025(4) 0.009(3) 0.008(3) 0.005(3)
C32 0.060(5) 0.019(4) 0.025(4) 0.009(3) 0.008(3) 0.005(3)
P1 0.0100(9) 0.0102(10) 0.0122(11) 0.0008(8) -0.0012(8) 0.0004(8)
Cl1 0.0129(9) 0.0178(11) 0.0128(10) 0.0017(8) -0.0016(8) 0.0013(8)
Cl2 0.0171(9) 0.0131(10) 0.0195(11) -0.0012(8) 0.0036(9) -0.0027(7)
Ru1 0.0107(3) 0.0094(3) 0.0107(3) 0.0000(3) -0.0007(3) 0.0002(3)
B1 0.013(2) 0.013(2) 0.013(2) 0.0006(10) 0.0005(10) -0.0005(10)
C40A 0.048(6) 0.058(8) 0.052(8) -0.001(6) -0.011(6) 0.023(6)
Cl3A 0.0453(16) 0.063(2) 0.0485(19) -0.0096(14) -0.0125(14) 0.0097(14)
Cl4A 0.0539(18) 0.121(3) 0.070(2) 0.033(2) -0.0100(18) -0.003(2)

loop_
_atom_type_symbol
_atom_type_description
_atom_type_scat_dispersion_real
_atom_type_scat_dispersion_imag
_atom_type_scat_source
C C 0.0033 0.0016 'International Tables Vol C Tables 4.2.6.8 and 6.1.1.4'
H H 0 0 'International Tables Vol C Tables 4.2.6.8 and 6.1.1.4'
B B 0.0013 0.0007 'International Tables Vol C Tables 4.2.6.8 and 6.1.1.4'
P P 0.1023 0.0942 'International Tables Vol C Tables 4.2.6.8 and 6.1.1.4'
Cl Cl 0.1484 0.1585 'International Tables Vol C Tables 4.2.6.8 and 6.1.1.4'
Ru Ru -1.2594 0.8363 'International Tables Vol C Tables 4.2.6.8 and 6.1.1.4'

loop_
_geom_angle_atom_site_label_1
_geom_angle_atom_site_label_2
_geom_angle_atom_site_label_3
_geom_angle
C2 C1 P1 115.3(5)
C1 C2 B1 118.9(6)
C4 C3 B1 109.1(6)
C4 C3 C10 114.3(6)
B1 C3 C10 105.4(6)
C3 C4 C5 114.9(6)
C6 C5 C4 113.0(7)
C7 C6 C5 115.1(6)
C6 C7 C8 114.7(6)
C6 C7 B1 108.9(6)
C8 C7 B1 105.6(6)
C9 C8 C7 115.7(6)
C10 C9 C8 114.3(6)
C9 C10 C3 116.0(6)
C12 C11 C16 117.3(6)
C12 C11 P1 121.6(5)
C16 C11 P1 120.9(6)
C13 C12 C11 122.0(7)
C12 C13 C14 119.5(7)
C15 C14 C13 120.0(7)
C16 C15 C14 120.6(7)
C15 C16 C11 120.5(7)
C18 C17 C22 119.5(7)
C18 C17 P1 123.0(6)
C22 C17 P1 116.9(5)
C19 C18 C17 119.9(7)
C20 C19 C18 120.3(7)
C19 C20 C21 120.3(7)
C20 C21 C22 120.6(7)
C21 C22 C17 119.5(7)
C29 C24 C25 116.3(7)
C29 C24 C23 123.8(7)
C25 C24 C23 119.8(7)
C29 C24 Ru1 69.8(4)
C25 C24 Ru1 71.5(4)
C23 C24 Ru1 127.9(5)
C26 C25 C24 122.1(7)
C26 C25 Ru1 72.6(4)
C24 C25 Ru1 70.6(4)
C25 C26 C27 121.3(7)
C25 C26 Ru1 71.5(4)
C27 C26 Ru1 70.4(4)
C28 C27 C26 117.2(7)
C28 C27 C30 123.0(7)
C26 C27 C30 119.8(6)
C28 C27 Ru1 70.3(4)
C26 C27 Ru1 72.0(4)
C30 C27 Ru1 127.8(5)
C29 C28 C27 121.0(7)
C29 C28 Ru1 70.5(4)
C27 C28 Ru1 72.2(4)
C28 C29 C24 122.0(7)
C28 C29 Ru1 71.8(4)
C24 C29 Ru1 72.6(4)
C32 C30 C27 115.1(6)
C32 C30 C31 111.2(7)
C27 C30 C31 108.3(7)
C11 P1 C17 105.7(3)
C11 P1 C1 105.9(3)
C17 P1 C1 101.0(3)
C11 P1 Ru1 111.2(2)
C17 P1 Ru1 115.4(3)
C1 P1 Ru1 116.6(2)
C29 Ru1 C28 37.7(3)
C29 Ru1 C24 37.6(3)
C28 Ru1 C24 68.2(3)
C29 Ru1 C27 68.1(3)
C28 Ru1 C27 37.4(2)
C24 Ru1 C27 81.4(3)
C29 Ru1 C25 66.9(3)
C28 Ru1 C25 78.7(3)
C24 Ru1 C25 37.9(3)
C27 Ru1 C25 67.0(3)
C29 Ru1 C26 78.8(3)
C28 Ru1 C26 66.7(3)
C24 Ru1 C26 67.2(3)
C27 Ru1 C26 37.7(3)
C25 Ru1 C26 35.9(3)
C29 Ru1 P1 92.4(2)
C28 Ru1 P1 95.3(2)
C24 Ru1 P1 115.8(2)
C27 Ru1 P1 122.2(2)
C25 Ru1 P1 153.4(2)
C26 Ru1 P1 159.9(2)
C29 Ru1 Cl1 121.0(2)
C28 Ru1 Cl1 158.5(2)
C24 Ru1 Cl1 91.3(2)
C27 Ru1 Cl1 149.4(2)
C25 Ru1 Cl1 89.1(2)
C26 Ru1 Cl1 112.36(19)
P1 Ru1 Cl1 87.72(7)
C29 Ru1 Cl2 152.2(2)
C28 Ru1 Cl2 114.7(2)
C24 Ru1 Cl2 158.26(19)
C27 Ru1 Cl2 89.39(19)
C25 Ru1 Cl2 120.4(2)
C26 Ru1 Cl2 93.58(19)
P1 Ru1 Cl2 85.78(7)
Cl1 Ru1 Cl2 86.73(7)
C3 B1 C2 126.6(7)
C3 B1 C7 112.1(7)
C2 B1 C7 121.3(6)
Cl4A C40A Cl3A 111.2(5)

loop_
_geom_bond_atom_site_label_1
_geom_bond_atom_site_label_2
_geom_bond_distance
C1 C2 1.526(9)
C1 P1 1.841(7)
C2 B1 1.565(11)
C3 C4 1.536(10)
C3 B1 1.550(10)
C3 C10 1.564(10)
C4 C5 1.546(10)
C5 C6 1.538(10)
C6 C7 1.533(10)
C7 C8 1.542(10)
C7 B1 1.575(11)
C8 C9 1.539(9)
C9 C10 1.524(10)
C11 C12 1.397(9)
C11 C16 1.413(9)
C11 P1 1.817(7)
C12 C13 1.358(10)
C13 C14 1.397(10)
C14 C15 1.370(10)
C15 C16 1.370(10)
C17 C18 1.391(9)
C17 C22 1.398(10)
C17 P1 1.834(7)
C18 C19 1.390(9)
C19 C20 1.371(9)
C20 C21 1.375(9)
C21 C22 1.387(9)
C23 C24 1.485(10)
C24 C29 1.409(10)
C24 C25 1.436(10)
C24 Ru1 2.206(7)
C25 C26 1.370(10)
C25 Ru1 2.218(7)
C26 C27 1.434(10)
C26 Ru1 2.232(7)
C27 C28 1.411(9)
C27 C30 1.522(11)
C27 Ru1 2.210(7)
C28 C29 1.407(10)
C28 Ru1 2.185(7)
C29 Ru1 2.168(7)
C30 C32 1.504(11)
C30 C31 1.525(11)
P1 Ru1 2.352(2)
Cl1 Ru1 2.4003(19)
Cl2 Ru1 2.4106(18)
C40A Cl4A 1.755(10)
C40A Cl3A 1.761(10)
